data_4341874
loop_
_publ_author_name
'Mindiola, Daniel J.'
'Waterman, Rory'
'Iluc, Vlad M.'
'Cundari, Thomas R.'
'Hillhouse, Gregory L.'

_publ_section_title
;
 Carbon-Hydrogen Bond Activation, C-N Bond Coupling, and Cycloaddition
 Reactivity of a Three-Coordinate Nickel Complex Featuring a Terminal
 Imido Ligand.
;
_journal_name_full 'Inorganic chemistry'
_journal_page_first 141201110357006
_journal_paper_doi 10.1021/ic5026153
_journal_year 2014
_chemical_formula_sum 'C44 H67 N Ni O P2'
_chemical_formula_weight 746.64
_chemical_name_systematic
; 
 ? 
;
_space_group_IT_number 14
_symmetry_space_group_name_Hall '-P 2yn'
_symmetry_space_group_name_H-M 'P 1 21/n 1'
_atom_sites_solution_hydrogens geom
_atom_sites_solution_primary direct
_atom_sites_solution_secondary difmap
_audit_creation_method SHELXL-97
_cell_angle_alpha 90.00
_cell_angle_beta 98.5210(10)
_cell_angle_gamma 90.00
_cell_formula_units_Z 4
_cell_length_a 10.7036(6)
_cell_length_b 19.6052(11)
_cell_length_c 19.5099(11)
_cell_measurement_temperature 373(2)
_cell_volume 4048.9(4)
_computing_structure_refinement 'SHELXL-97 (Sheldrick, 1997)'
_computing_structure_solution 'SHELXS-97 (Sheldrick, 1990)'
_diffrn_ambient_temperature 373(2)
_diffrn_measured_fraction_theta_full 0.950
_diffrn_measured_fraction_theta_max 0.950
_diffrn_radiation_monochromator graphite
_diffrn_radiation_source 'fine-focus sealed tube'
_diffrn_radiation_type MoK\a
_diffrn_radiation_wavelength 0.71073
_diffrn_reflns_av_R_equivalents 0.0545
_diffrn_reflns_av_sigmaI/netI 0.0636
_diffrn_reflns_limit_h_max 14
_diffrn_reflns_limit_h_min -9
_diffrn_reflns_limit_k_max 25
_diffrn_reflns_limit_k_min -24
_diffrn_reflns_limit_l_max 23
_diffrn_reflns_limit_l_min -25
_diffrn_reflns_number 24636
_diffrn_reflns_theta_full 28.29
_diffrn_reflns_theta_max 28.29
_diffrn_reflns_theta_min 2.19
_exptl_absorpt_coefficient_mu 0.592
_exptl_absorpt_correction_T_max 0.8662
_exptl_absorpt_correction_T_min 0.7977
_exptl_crystal_density_diffrn 1.225
_exptl_crystal_density_method 'not measured'
_exptl_crystal_F_000 1616
_exptl_crystal_size_max 0.40
_exptl_crystal_size_mid 0.30
_exptl_crystal_size_min 0.25
_refine_diff_density_max 0.499
_refine_diff_density_min -0.288
_refine_diff_density_rms 0.071
_refine_ls_extinction_coef 0.00000(17)
_refine_ls_extinction_expression Fc^*^=kFc[1+0.001xFc^2^\l^3^/sin(2\q)]^-1/4^
_refine_ls_extinction_method SHELXL
_refine_ls_goodness_of_fit_ref 0.957
_refine_ls_hydrogen_treatment mixed
_refine_ls_matrix_type full
_refine_ls_number_parameters 443
_refine_ls_number_reflns 9550
_refine_ls_number_restraints 0
_refine_ls_restrained_S_all 0.957
_refine_ls_R_factor_all 0.0493
_refine_ls_R_factor_gt 0.0376
_refine_ls_shift/su_max 9.774
_refine_ls_shift/su_mean 0.023
_refine_ls_structure_factor_coef Fsqd
_refine_ls_weighting_details 'calc w=1/[\s^2^(Fo^2^)+(0.0395P)^2^+0.0000P] where P=(Fo^2^+2Fc^2^)/3'
_refine_ls_weighting_scheme calc
_refine_ls_wR_factor_gt 0.0865
_refine_ls_wR_factor_ref 0.0895
_reflns_number_gt 7356
_reflns_number_total 9550
_reflns_threshold_expression >2sigma(I)
_cod_data_source_file ic5026153_si_003.cif
_cod_data_source_block danm42m
_cod_database_code 4341874

loop_
_symmetry_equiv_pos_as_xyz
'x, y, z'
'-x+1/2, y+1/2, -z+1/2'
'-x, -y, -z'
'x-1/2, -y-1/2, z-1/2'

loop_
_atom_site_label
_atom_site_type_symbol
_atom_site_fract_x
_atom_site_fract_y
_atom_site_fract_z
_atom_site_U_iso_or_equiv
_atom_site_adp_type
_atom_site_occupancy
_atom_site_symmetry_multiplicity
_atom_site_calc_flag
_atom_site_refinement_flags
Ni Ni 0.712733(19) 0.243896(10) 0.631276(11) 0.01277(7) Uani 1 1 d .
P2 P 0.53651(4) 0.18320(2) 0.61649(2) 0.01402(10) Uani 1 1 d .
P1 P 0.60231(4) 0.33673(2) 0.65324(2) 0.01469(11) Uani 1 1 d .
O O 0.85182(10) 0.29982(6) 0.62895(7) 0.0187(3) Uani 1 1 d .
C40 C 0.62789(17) 0.41455(9) 0.59978(10) 0.0192(4) Uani 1 1 d .
C120 C 0.93251(16) 0.25205(8) 0.61656(8) 0.0137(4) Uani 1 1 d .
C2 C 0.41253(16) 0.23949(9) 0.64280(10) 0.0177(4) Uani 1 1 d .
H2A H 0.3312 0.2262 0.6175 0.021 Uiso 1 1 calc R
H2B H 0.4093 0.2329 0.6918 0.021 Uiso 1 1 calc R
C100 C 0.86839(15) 0.18312(8) 0.62181(9) 0.0139(4) Uani 1 1 d .
C60 C 0.47809(16) 0.16578(9) 0.52115(9) 0.0168(4) Uani 1 1 d .
C90 C 1.09494(16) 0.33076(9) 0.73883(9) 0.0190(4) Uani 1 1 d .
H90A H 1.0126 0.3081 0.7300 0.023 Uiso 1 1 calc R
N N 1.04600(13) 0.26172(7) 0.60531(7) 0.0138(3) Uani 1 1 d .
C80 C 1.08567(16) 0.32456(9) 0.47755(9) 0.0195(4) Uani 1 1 d .
H80A H 1.0839 0.2756 0.4876 0.023 Uiso 1 1 calc R
C72 C 1.11227(16) 0.36207(9) 0.54606(9) 0.0179(4) Uani 1 1 d .
C111 C 0.88477(16) 0.16867(9) 0.75224(9) 0.0185(4) Uani 1 1 d .
H11A H 0.8099 0.1930 0.7508 0.022 Uiso 1 1 calc R
C92 C 1.09070(18) 0.38010(10) 0.79882(10) 0.0262(4) Uani 1 1 d .
H92A H 1.0276 0.4143 0.7854 0.039 Uiso 1 1 calc R
H92B H 1.1717 0.4016 0.8106 0.039 Uiso 1 1 calc R
H92C H 1.0702 0.3555 0.8382 0.039 Uiso 1 1 calc R
C106 C 0.86235(16) 0.06730(9) 0.56286(10) 0.0183(4) Uani 1 1 d .
H10A H 0.8635 0.0463 0.6057 0.022 Uiso 1 1 calc R
C105 C 0.85633(17) 0.02740(9) 0.50399(10) 0.0237(4) Uani 1 1 d .
H10B H 0.8521 -0.0198 0.5077 0.028 Uiso 1 1 calc R
C71 C 1.08955(15) 0.33092(9) 0.60778(9) 0.0158(4) Uani 1 1 d .
C63 C 0.52871(17) 0.22370(9) 0.48032(9) 0.0203(4) Uani 1 1 d .
H63A H 0.5007 0.2172 0.4317 0.030 Uiso 1 1 calc R
H63B H 0.6194 0.2236 0.4890 0.030 Uiso 1 1 calc R
H63C H 0.4978 0.2666 0.4947 0.030 Uiso 1 1 calc R
C91 C 1.19345(17) 0.27569(10) 0.75987(10) 0.0245(4) Uani 1 1 d .
H91A H 1.1946 0.2444 0.7221 0.037 Uiso 1 1 calc R
H91B H 1.1727 0.2515 0.7995 0.037 Uiso 1 1 calc R
H91C H 1.2751 0.2964 0.7713 0.037 Uiso 1 1 calc R
C61 C 0.52962(17) 0.09856(9) 0.49626(10) 0.0218(4) Uani 1 1 d .
H61A H 0.4972 0.0918 0.4482 0.033 Uiso 1 1 calc R
H61B H 0.5037 0.0614 0.5230 0.033 Uiso 1 1 calc R
H61C H 0.6202 0.1005 0.5021 0.033 Uiso 1 1 calc R
C43 C 0.64263(18) 0.39008(9) 0.52698(9) 0.0226(4) Uani 1 1 d .
H43A H 0.6558 0.4286 0.4986 0.034 Uiso 1 1 calc R
H43B H 0.5676 0.3663 0.5070 0.034 Uiso 1 1 calc R
H43C H 0.7138 0.3599 0.5296 0.034 Uiso 1 1 calc R
C104 C 0.85661(17) 0.05708(10) 0.43971(10) 0.0258(5) Uani 1 1 d .
H10C H 0.8533 0.0302 0.4002 0.031 Uiso 1 1 calc R
C50 C 0.51663(16) 0.10356(9) 0.66868(9) 0.0178(4) Uani 1 1 d .
C76 C 1.11537(16) 0.36570(9) 0.67184(9) 0.0173(4) Uani 1 1 d .
C115 C 1.04126(16) 0.11579(9) 0.69484(10) 0.0187(4) Uani 1 1 d .
H11B H 1.0730 0.1045 0.6545 0.022 Uiso 1 1 calc R
C82 C 1.18795(18) 0.33662(10) 0.43183(10) 0.0241(4) Uani 1 1 d .
H82A H 1.2688 0.3240 0.4568 0.036 Uiso 1 1 calc R
H82B H 1.1891 0.3840 0.4195 0.036 Uiso 1 1 calc R
H82C H 1.1702 0.3095 0.3906 0.036 Uiso 1 1 calc R
C101 C 0.86677(15) 0.13878(9) 0.55948(9) 0.0155(4) Uani 1 1 d .
C114 C 1.10626(17) 0.09545(9) 0.75879(10) 0.0233(4) Uani 1 1 d .
H11C H 1.1803 0.0703 0.7607 0.028 Uiso 1 1 calc R
C74 C 1.17908(18) 0.46420(9) 0.61067(11) 0.0260(5) Uani 1 1 d .
H74A H 1.2075 0.5091 0.6116 0.031 Uiso 1 1 calc R
C113 C 1.06155(17) 0.11234(9) 0.81919(10) 0.0230(4) Uani 1 1 d .
H11D H 1.1061 0.0993 0.8618 0.028 Uiso 1 1 calc R
C102 C 0.86631(16) 0.16753(9) 0.49385(9) 0.0190(4) Uani 1 1 d .
H10D H 0.8691 0.2147 0.4896 0.023 Uiso 1 1 calc R
C42 C 0.51630(18) 0.46432(9) 0.59376(10) 0.0264(5) Uani 1 1 d .
H42A H 0.5322 0.5022 0.5651 0.040 Uiso 1 1 calc R
H42B H 0.5062 0.4806 0.6390 0.040 Uiso 1 1 calc R
H42C H 0.4406 0.4414 0.5734 0.040 Uiso 1 1 calc R
C30 C 0.62479(17) 0.36133(9) 0.74809(9) 0.0187(4) Uani 1 1 d .
C41 C 0.75080(18) 0.45293(9) 0.62904(10) 0.0253(4) Uani 1 1 d .
H41A H 0.7618 0.4912 0.5998 0.038 Uiso 1 1 calc R
H41B H 0.8216 0.4226 0.6304 0.038 Uiso 1 1 calc R
H41C H 0.7451 0.4687 0.6751 0.038 Uiso 1 1 calc R
C33 C 0.76645(17) 0.36544(9) 0.77561(10) 0.0225(4) Uani 1 1 d .
H33A H 0.7780 0.3776 0.8238 0.034 Uiso 1 1 calc R
H33B H 0.8050 0.3993 0.7501 0.034 Uiso 1 1 calc R
H33C H 0.8050 0.3219 0.7702 0.034 Uiso 1 1 calc R
C53 C 0.62240(17) 0.05242(9) 0.66062(10) 0.0214(4) Uani 1 1 d .
H53A H 0.6111 0.0119 0.6866 0.032 Uiso 1 1 calc R
H53B H 0.7028 0.0725 0.6776 0.032 Uiso 1 1 calc R
H53C H 0.6193 0.0409 0.6126 0.032 Uiso 1 1 calc R
C112 C 0.95030(17) 0.14865(9) 0.81638(10) 0.0219(4) Uani 1 1 d .
H11E H 0.9192 0.1597 0.8570 0.026 Uiso 1 1 calc R
C110 C 0.92886(16) 0.15303(8) 0.69055(9) 0.0150(4) Uani 1 1 d .
C103 C 0.86182(17) 0.12751(10) 0.43509(10) 0.0241(4) Uani 1 1 d .
H10E H 0.8623 0.1481 0.3922 0.029 Uiso 1 1 calc R
C62 C 0.33280(17) 0.16532(10) 0.50271(10) 0.0234(4) Uani 1 1 d .
H62A H 0.3098 0.1563 0.4541 0.035 Uiso 1 1 calc R
H62B H 0.2999 0.2089 0.5136 0.035 Uiso 1 1 calc R
H62C H 0.2983 0.1304 0.5290 0.035 Uiso 1 1 calc R
C75 C 1.16026(17) 0.43241(9) 0.67136(10) 0.0227(4) Uani 1 1 d .
H75A H 1.1779 0.4561 0.7130 0.027 Uiso 1 1 calc R
C52 C 0.38678(17) 0.06978(10) 0.64878(11) 0.0251(4) Uani 1 1 d .
H52A H 0.3815 0.0300 0.6769 0.038 Uiso 1 1 calc R
H52B H 0.3761 0.0568 0.6008 0.038 Uiso 1 1 calc R
H52C H 0.3216 0.1014 0.6562 0.038 Uiso 1 1 calc R
C32 C 0.55910(18) 0.42785(10) 0.76409(10) 0.0272(5) Uani 1 1 d .
H32A H 0.5721 0.4355 0.8132 0.041 Uiso 1 1 calc R
H32B H 0.4702 0.4244 0.7477 0.041 Uiso 1 1 calc R
H32C H 0.5939 0.4652 0.7414 0.041 Uiso 1 1 calc R
C81 C 0.95640(18) 0.34424(10) 0.43819(11) 0.0299(5) Uani 1 1 d .
H81A H 0.9416 0.3198 0.3951 0.045 Uiso 1 1 calc R
H81B H 0.9545 0.3924 0.4291 0.045 Uiso 1 1 calc R
H81C H 0.8919 0.3329 0.4656 0.045 Uiso 1 1 calc R
C73 C 1.15577(17) 0.42956(9) 0.54874(10) 0.0238(4) Uani 1 1 d .
H73A H 1.1691 0.4513 0.5081 0.029 Uiso 1 1 calc R
C51 C 0.53169(18) 0.12130(10) 0.74606(10) 0.0242(4) Uani 1 1 d .
H51A H 0.5199 0.0809 0.7722 0.036 Uiso 1 1 calc R
H51B H 0.4698 0.1548 0.7537 0.036 Uiso 1 1 calc R
H51C H 0.6148 0.1393 0.7607 0.036 Uiso 1 1 calc R
C1 C 0.43450(16) 0.31559(9) 0.62959(9) 0.0175(4) Uani 1 1 d .
H1A H 0.3845 0.3430 0.6568 0.021 Uiso 1 1 calc R
H1B H 0.4077 0.3259 0.5810 0.021 Uiso 1 1 calc R
C31 C 0.57139(17) 0.30386(10) 0.78845(10) 0.0231(4) Uani 1 1 d .
H31A H 0.5791 0.3161 0.8365 0.035 Uiso 1 1 calc R
H31B H 0.6177 0.2626 0.7838 0.035 Uiso 1 1 calc R
H31C H 0.4840 0.2969 0.7703 0.035 Uiso 1 1 calc R

loop_
_atom_site_aniso_label
_atom_site_aniso_U_11
_atom_site_aniso_U_22
_atom_site_aniso_U_33
_atom_site_aniso_U_23
_atom_site_aniso_U_13
_atom_site_aniso_U_12
Ni 0.01029(12) 0.01314(12) 0.01493(12) 0.00048(9) 0.00208(8) 0.00062(9)
P2 0.0115(2) 0.0158(2) 0.0148(2) -0.00039(18) 0.00222(17) -0.00005(18)
P1 0.0139(2) 0.0149(2) 0.0154(2) 0.00021(18) 0.00229(18) 0.00218(18)
O 0.0112(6) 0.0150(6) 0.0302(8) 0.0001(5) 0.0042(5) -0.0005(5)
C40 0.0208(10) 0.0155(9) 0.0215(10) 0.0035(7) 0.0039(8) 0.0022(7)
C120 0.0154(9) 0.0150(9) 0.0100(8) 0.0018(7) -0.0005(7) 0.0015(7)
C2 0.0128(9) 0.0229(9) 0.0181(9) -0.0020(8) 0.0042(7) 0.0010(7)
C100 0.0112(8) 0.0136(8) 0.0170(9) 0.0010(7) 0.0021(7) 0.0008(7)
C60 0.0150(9) 0.0195(9) 0.0152(9) -0.0021(7) 0.0004(7) 0.0010(7)
C90 0.0133(9) 0.0260(10) 0.0177(10) -0.0045(8) 0.0023(7) -0.0040(8)
N 0.0124(7) 0.0156(7) 0.0137(7) 0.0007(6) 0.0025(6) -0.0005(6)
C80 0.0184(9) 0.0212(9) 0.0192(10) 0.0046(8) 0.0038(7) -0.0008(8)
C72 0.0141(9) 0.0187(9) 0.0211(10) 0.0010(8) 0.0033(7) 0.0007(7)
C111 0.0134(9) 0.0207(9) 0.0216(10) 0.0018(8) 0.0033(7) 0.0006(7)
C92 0.0243(11) 0.0335(11) 0.0210(11) -0.0064(9) 0.0039(8) -0.0010(9)
C106 0.0121(9) 0.0196(9) 0.0232(10) 0.0011(8) 0.0027(7) 0.0020(7)
C105 0.0161(9) 0.0193(9) 0.0349(12) -0.0066(9) 0.0017(8) 0.0018(8)
C71 0.0092(8) 0.0177(9) 0.0203(10) 0.0003(7) 0.0018(7) 0.0019(7)
C63 0.0226(10) 0.0233(10) 0.0145(9) -0.0018(8) 0.0009(7) 0.0000(8)
C91 0.0200(10) 0.0316(11) 0.0221(10) 0.0007(9) 0.0035(8) 0.0007(8)
C61 0.0226(10) 0.0233(10) 0.0192(10) -0.0037(8) 0.0018(8) 0.0011(8)
C43 0.0295(11) 0.0191(9) 0.0201(10) 0.0046(8) 0.0069(8) 0.0024(8)
C104 0.0188(10) 0.0322(11) 0.0259(11) -0.0142(9) 0.0016(8) 0.0028(8)
C50 0.0155(9) 0.0180(9) 0.0201(10) 0.0027(8) 0.0033(7) -0.0029(7)
C76 0.0109(9) 0.0200(9) 0.0211(10) -0.0009(8) 0.0033(7) 0.0004(7)
C115 0.0162(9) 0.0192(9) 0.0214(10) 0.0024(8) 0.0047(7) 0.0027(7)
C82 0.0250(10) 0.0294(11) 0.0191(10) 0.0026(8) 0.0066(8) -0.0020(8)
C101 0.0082(8) 0.0196(9) 0.0185(9) -0.0005(7) 0.0016(7) 0.0007(7)
C114 0.0181(10) 0.0219(10) 0.0289(11) 0.0068(8) 0.0005(8) 0.0044(8)
C74 0.0252(11) 0.0160(9) 0.0379(12) -0.0013(9) 0.0076(9) -0.0067(8)
C113 0.0224(10) 0.0258(10) 0.0194(10) 0.0094(8) -0.0015(8) -0.0009(8)
C102 0.0156(9) 0.0201(9) 0.0211(10) -0.0002(8) 0.0018(7) -0.0020(7)
C42 0.0316(11) 0.0214(10) 0.0260(11) 0.0040(8) 0.0036(9) 0.0105(9)
C30 0.0186(9) 0.0208(9) 0.0165(9) -0.0021(8) 0.0022(7) 0.0018(8)
C41 0.0304(11) 0.0179(10) 0.0276(11) 0.0027(8) 0.0039(9) -0.0032(8)
C33 0.0222(10) 0.0236(10) 0.0210(10) -0.0015(8) 0.0007(8) -0.0013(8)
C53 0.0189(10) 0.0208(10) 0.0245(10) 0.0044(8) 0.0028(8) -0.0011(8)
C112 0.0242(10) 0.0262(10) 0.0163(10) 0.0021(8) 0.0058(8) -0.0019(8)
C110 0.0132(9) 0.0140(8) 0.0174(9) 0.0013(7) 0.0014(7) -0.0025(7)
C103 0.0190(10) 0.0360(11) 0.0173(10) -0.0017(8) 0.0024(8) -0.0026(9)
C62 0.0189(10) 0.0272(10) 0.0229(10) -0.0025(8) -0.0011(8) 0.0007(8)
C75 0.0171(10) 0.0238(10) 0.0276(11) -0.0085(8) 0.0044(8) -0.0029(8)
C52 0.0198(10) 0.0241(10) 0.0324(12) 0.0015(9) 0.0078(8) -0.0059(8)
C32 0.0302(11) 0.0292(11) 0.0219(11) -0.0068(9) 0.0024(9) 0.0089(9)
C81 0.0245(11) 0.0352(12) 0.0289(12) 0.0054(9) 0.0004(9) 0.0011(9)
C73 0.0233(10) 0.0231(10) 0.0261(11) 0.0071(8) 0.0073(8) -0.0028(8)
C51 0.0269(11) 0.0259(10) 0.0211(10) 0.0047(8) 0.0073(8) -0.0028(8)
C1 0.0131(9) 0.0209(9) 0.0187(10) -0.0005(8) 0.0028(7) 0.0049(7)
C31 0.0214(10) 0.0307(11) 0.0172(10) -0.0017(8) 0.0034(8) -0.0018(8)

loop_
_atom_type_symbol
_atom_type_description
_atom_type_scat_dispersion_real
_atom_type_scat_dispersion_imag
_atom_type_scat_source
C C 0.0033 0.0016 'International Tables Vol C Tables 4.2.6.8 and 6.1.1.4'
H H 0.0000 0.0000 'International Tables Vol C Tables 4.2.6.8 and 6.1.1.4'
N N 0.0061 0.0033 'International Tables Vol C Tables 4.2.6.8 and 6.1.1.4'
O O 0.0106 0.0060 'International Tables Vol C Tables 4.2.6.8 and 6.1.1.4'
P P 0.1023 0.0942 'International Tables Vol C Tables 4.2.6.8 and 6.1.1.4'
Ni Ni 0.3393 1.1124 'International Tables Vol C Tables 4.2.6.8 and 6.1.1.4'

loop_
_geom_angle_atom_site_label_1
_geom_angle_atom_site_label_2
_geom_angle_atom_site_label_3
_geom_angle
O Ni C100 71.33(6)
O Ni P2 170.57(4)
C100 Ni P2 111.05(5)
O Ni P1 88.43(4)
C100 Ni P1 158.90(5)
P2 Ni P1 89.894(18)
O Ni C120 32.77(5)
C100 Ni C120 38.77(6)
P2 Ni C120 147.77(4)
P1 Ni C120 121.20(4)
C2 P2 C50 101.52(8)
C2 P2 C60 103.42(8)
C50 P2 C60 109.32(8)
C2 P2 Ni 105.95(6)
C50 P2 Ni 122.34(6)
C60 P2 Ni 111.97(6)
C1 P1 C30 106.34(8)
C1 P1 C40 105.07(8)
C30 P1 C40 109.02(8)
C1 P1 Ni 107.00(6)
C30 P1 Ni 113.50(6)
C40 P1 Ni 115.17(6)
C120 O Ni 97.72(10)
C43 C40 C42 108.36(15)
C43 C40 C41 107.20(15)
C42 C40 C41 109.17(15)
C43 C40 P1 107.61(12)
C42 C40 P1 112.39(13)
C41 C40 P1 111.91(12)
N C120 O 126.10(15)
N C120 C100 126.19(15)
O C120 C100 107.64(14)
N C120 Ni 174.35(13)
O C120 Ni 49.51(8)
C100 C120 Ni 58.54(8)
C1 C2 P2 113.40(12)
C101 C100 C110 116.42(14)
C101 C100 C120 114.33(15)
C110 C100 C120 105.43(13)
C101 C100 Ni 119.57(11)
C110 C100 Ni 112.73(12)
C120 C100 Ni 82.69(10)
C63 C60 C61 107.49(15)
C63 C60 C62 107.76(14)
C61 C60 C62 108.55(14)
C63 C60 P2 106.56(11)
C61 C60 P2 112.44(12)
C62 C60 P2 113.74(12)
C76 C90 C92 113.50(15)
C76 C90 C91 111.68(15)
C92 C90 C91 109.96(15)
C120 N C71 116.54(14)
C72 C80 C81 110.99(15)
C72 C80 C82 112.47(15)
C81 C80 C82 109.92(15)
C73 C72 C71 118.54(17)
C73 C72 C80 120.62(16)
C71 C72 C80 120.79(15)
C110 C111 C112 121.57(17)
C105 C106 C101 121.54(18)
C106 C105 C104 120.60(18)
C72 C71 C76 120.82(16)
C72 C71 N 118.69(15)
C76 C71 N 120.40(16)
C105 C104 C103 118.94(18)
C51 C50 C52 107.79(15)
C51 C50 C53 106.07(14)
C52 C50 C53 110.19(14)
C51 C50 P2 109.79(12)
C52 C50 P2 112.90(12)
C53 C50 P2 109.86(12)
C75 C76 C71 117.96(17)
C75 C76 C90 121.49(16)
C71 C76 C90 120.55(15)
C114 C115 C110 120.91(18)
C102 C101 C106 116.73(16)
C102 C101 C100 120.62(15)
C106 C101 C100 122.64(16)
C113 C114 C115 120.46(17)
C73 C74 C75 120.01(17)
C114 C113 C112 119.79(17)
C103 C102 C101 121.67(17)
C33 C30 C31 106.46(14)
C33 C30 C32 110.05(15)
C31 C30 C32 107.64(15)
C33 C30 P1 109.36(12)
C31 C30 P1 108.18(12)
C32 C30 P1 114.80(12)
C113 C112 C111 119.73(18)
C111 C110 C115 117.54(16)
C111 C110 C100 121.57(15)
C115 C110 C100 120.37(16)
C102 C103 C104 120.52(18)
C74 C75 C76 121.61(18)
C74 C73 C72 120.99(18)
C2 C1 P1 110.20(11)

loop_
_geom_bond_atom_site_label_1
_geom_bond_atom_site_label_2
_geom_bond_distance
Ni O 1.8548(11)
Ni C100 2.0786(17)
Ni P2 2.2127(5)
Ni P1 2.2457(5)
Ni C120 2.4169(18)
P2 C2 1.8558(18)
P2 C50 1.8931(18)
P2 C60 1.9034(18)
P1 C1 1.8344(17)
P1 C30 1.8929(18)
P1 C40 1.8907(18)
O C120 1.320(2)
C40 C43 1.529(2)
C40 C42 1.533(2)
C40 C41 1.549(2)
C120 N 1.280(2)
C120 C100 1.526(2)
C2 C1 1.538(2)
C100 C101 1.493(2)
C100 C110 1.519(2)
C60 C63 1.532(2)
C60 C61 1.535(2)
C60 C62 1.543(2)
C90 C76 1.520(2)
C90 C92 1.524(2)
C90 C91 1.522(2)
N C71 1.433(2)
C80 C72 1.515(2)
C80 C81 1.529(2)
C80 C82 1.530(2)
C72 C73 1.401(2)
C72 C71 1.403(2)
C111 C110 1.391(2)
C111 C112 1.397(2)
C106 C105 1.383(3)
C106 C101 1.404(2)
C105 C104 1.383(3)
C71 C76 1.415(2)
C104 C103 1.385(3)
C50 C51 1.534(3)
C50 C52 1.537(2)
C50 C53 1.538(2)
C76 C75 1.394(2)
C115 C114 1.394(2)
C115 C110 1.399(2)
C101 C102 1.398(2)
C114 C113 1.376(3)
C74 C73 1.376(3)
C74 C75 1.379(3)
C113 C112 1.381(3)
C102 C103 1.384(3)
C30 C33 1.534(2)
C30 C31 1.533(3)
C30 C32 1.536(2)

loop_
_geom_torsion_atom_site_label_1
_geom_torsion_atom_site_label_2
_geom_torsion_atom_site_label_3
_geom_torsion_atom_site_label_4
_geom_torsion
O Ni P2 C2 -87.7(3)
C100 Ni P2 C2 169.43(8)
P1 Ni P2 C2 -7.93(6)
C120 Ni P2 C2 -173.55(9)
O Ni P2 C50 157.1(2)
C100 Ni P2 C50 54.16(9)
P1 Ni P2 C50 -123.19(7)
C120 Ni P2 C50 71.19(11)
O Ni P2 C60 24.4(3)
C100 Ni P2 C60 -78.51(8)
P1 Ni P2 C60 104.14(6)
C120 Ni P2 C60 -61.48(10)
O Ni P1 C1 159.41(7)
C100 Ni P1 C1 175.56(15)
P2 Ni P1 C1 -11.31(6)
C120 Ni P1 C1 159.78(8)
O Ni P1 C30 -83.61(7)
C100 Ni P1 C30 -67.46(15)
P2 Ni P1 C30 105.66(6)
C120 Ni P1 C30 -83.24(8)
O Ni P1 C40 43.04(8)
C100 Ni P1 C40 59.20(15)
P2 Ni P1 C40 -127.68(7)
C120 Ni P1 C40 43.41(8)
C100 Ni O C120 5.48(10)
P2 Ni O C120 -100.7(2)
P1 Ni O C120 179.41(10)
C1 P1 C40 C43 -80.55(13)
C30 P1 C40 C43 165.81(12)
Ni P1 C40 C43 36.91(13)
C1 P1 C40 C42 38.67(15)
C30 P1 C40 C42 -74.97(14)
Ni P1 C40 C42 156.12(11)
C1 P1 C40 C41 161.93(13)
C30 P1 C40 C41 48.29(15)
Ni P1 C40 C41 -80.61(13)
Ni O C120 N 175.46(15)
Ni O C120 C100 -7.44(13)
O Ni C120 N -40.5(13)
C100 Ni C120 N 147.8(14)
P2 Ni C120 N 121.9(13)
P1 Ni C120 N -41.2(14)
C100 Ni C120 O -171.69(15)
P2 Ni C120 O 162.44(8)
P1 Ni C120 O -0.68(11)
O Ni C120 C100 171.69(15)
P2 Ni C120 C100 -25.88(13)
P1 Ni C120 C100 171.00(8)
C50 P2 C2 C1 159.62(12)
C60 P2 C2 C1 -87.06(13)
Ni P2 C2 C1 30.86(13)
N C120 C100 C101 -57.1(2)
O C120 C100 C101 125.83(15)
Ni C120 C100 C101 119.21(14)
N C120 C100 C110 72.1(2)
O C120 C100 C110 -105.01(15)
Ni C120 C100 C110 -111.64(13)
N C120 C100 Ni -176.27(16)
O C120 C100 Ni 6.63(12)
O Ni C100 C101 -118.62(14)
P2 Ni C100 C101 51.68(14)
P1 Ni C100 C101 -135.69(12)
C120 Ni C100 C101 -113.88(17)
O Ni C100 C110 98.98(12)
P2 Ni C100 C110 -90.72(11)
P1 Ni C100 C110 81.91(18)
C120 Ni C100 C110 103.72(14)
O Ni C100 C120 -4.74(9)
P2 Ni C100 C120 165.56(8)
P1 Ni C100 C120 -21.81(19)
C2 P2 C60 C63 87.50(12)
C50 P2 C60 C63 -164.96(11)
Ni P2 C60 C63 -26.13(13)
C2 P2 C60 C61 -154.97(13)
C50 P2 C60 C61 -47.44(14)
Ni P2 C60 C61 91.39(12)
C2 P2 C60 C62 -31.08(14)
C50 P2 C60 C62 76.45(14)
Ni P2 C60 C62 -144.71(11)
O C120 N C71 1.3(3)
C100 C120 N C71 -175.33(15)
Ni C120 N C71 39.0(14)
C81 C80 C72 C73 -80.6(2)
C82 C80 C72 C73 43.0(2)
C81 C80 C72 C71 97.05(19)
C82 C80 C72 C71 -139.33(17)
C101 C106 C105 C104 1.1(3)
C73 C72 C71 C76 -2.8(3)
C80 C72 C71 C76 179.46(15)
C73 C72 C71 N -179.52(15)
C80 C72 C71 N 2.8(2)
C120 N C71 C72 -111.42(18)
C120 N C71 C76 71.9(2)
C106 C105 C104 C103 -0.6(3)
C2 P2 C50 C51 -57.20(14)
C60 P2 C50 C51 -166.02(12)
Ni P2 C50 C51 60.25(14)
C2 P2 C50 C52 63.09(14)
C60 P2 C50 C52 -45.72(15)
Ni P2 C50 C52 -179.46(10)
C2 P2 C50 C53 -173.48(12)
C60 P2 C50 C53 77.70(13)
Ni P2 C50 C53 -56.03(14)
C72 C71 C76 C75 1.9(2)
N C71 C76 C75 178.56(15)
C72 C71 C76 C90 -177.82(15)
N C71 C76 C90 -1.2(2)
C92 C90 C76 C75 16.7(2)
C91 C90 C76 C75 -108.29(19)
C92 C90 C76 C71 -163.57(15)
C91 C90 C76 C71 71.4(2)
C105 C106 C101 C102 -0.7(2)
C105 C106 C101 C100 177.64(16)
C110 C100 C101 C102 -152.15(15)
C120 C100 C101 C102 -28.7(2)
Ni C100 C101 C102 66.78(19)
C110 C100 C101 C106 29.5(2)
C120 C100 C101 C106 152.97(15)
Ni C100 C101 C106 -111.53(16)
C110 C115 C114 C113 -0.7(3)
C115 C114 C113 C112 1.2(3)
C106 C101 C102 C103 -0.1(3)
C100 C101 C102 C103 -178.46(16)
C1 P1 C30 C33 168.43(12)
C40 P1 C30 C33 -78.76(13)
Ni P1 C30 C33 51.07(13)
C1 P1 C30 C31 52.87(13)
C40 P1 C30 C31 165.68(12)
Ni P1 C30 C31 -64.49(13)
C1 P1 C30 C32 -67.33(15)
C40 P1 C30 C32 45.48(16)
Ni P1 C30 C32 175.31(12)
C114 C113 C112 C111 -0.8(3)
C110 C111 C112 C113 -0.1(3)
C112 C111 C110 C115 0.6(3)
C112 C111 C110 C100 -171.17(15)
C114 C115 C110 C111 -0.2(3)
C114 C115 C110 C100 171.68(16)
C101 C100 C110 C111 -146.47(16)
C120 C100 C110 C111 85.61(19)
Ni C100 C110 C111 -2.8(2)
C101 C100 C110 C115 42.0(2)
C120 C100 C110 C115 -85.88(18)
Ni C100 C110 C115 -174.31(13)
C101 C102 C103 C104 0.5(3)
C105 C104 C103 C102 -0.2(3)
C73 C74 C75 C76 -1.3(3)
C71 C76 C75 C74 0.1(3)
C90 C76 C75 C74 179.89(16)
C75 C74 C73 C72 0.3(3)
C71 C72 C73 C74 1.7(3)
C80 C72 C73 C74 179.41(17)
P2 C2 C1 P1 -41.33(16)
C30 P1 C1 C2 -89.14(13)
C40 P1 C1 C2 155.34(12)
Ni P1 C1 C2 32.46(13)
